data_7227202
loop_
_publ_author_name
'Wang, Jin'
'Liang, Yanfen'
'Ma, Pengtao'
'Zhang, Dongdi'
'Niu, Jingyang'
'Wang, Jingping'

_publ_section_title
;
 Ligand-controlled formation of covalently modified antimoniomolybdates
 and their photochromic properties
;
_journal_issue 2
_journal_name_full CrystEngComm
_journal_page_first 207
_journal_paper_doi 10.1039/C6CE02343F
_journal_volume 19
_journal_year 2017
_chemical_formula_sum 'C30 H78 Mo12 N12 O61 Sb2'
_chemical_formula_weight 2977.78
_chemical_name_systematic
;
 ?
;
_space_group_IT_number 15
_symmetry_cell_setting monoclinic
_symmetry_space_group_name_Hall '-C 2yc'
_symmetry_space_group_name_H-M 'C 1 2/c 1'
_atom_sites_solution_hydrogens geom
_atom_sites_solution_primary direct
_atom_sites_solution_secondary difmap
_audit_creation_method SHELXL-97
_audit_update_record
;
2015-01-30 deposited with the CCDC.
2016-11-30 downloaded from the CCDC.
;
_cell_angle_alpha 90.00
_cell_angle_beta 119.249(2)
_cell_angle_gamma 90.00
_cell_formula_units_Z 4
_cell_length_a 23.729(3)
_cell_length_b 24.750(3)
_cell_length_c 16.918(2)
_cell_measurement_reflns_used 9931
_cell_measurement_temperature 296(2)
_cell_measurement_theta_max 28.23
_cell_measurement_theta_min 2.41
_cell_volume 8669.0(18)
_computing_cell_refinement 'Bruker SAINT'
_computing_data_collection 'Bruker APEX2'
_computing_data_reduction 'Bruker SAINT'
_computing_molecular_graphics 'Bruker SHELXTL'
_computing_publication_material 'Bruker SHELXTL'
_computing_structure_refinement 'SHELXL-97 (Sheldrick, 1997)'
_computing_structure_solution 'SHELXS-97 (Sheldrick, 1990)'
_diffrn_ambient_temperature 296(2)
_diffrn_measured_fraction_theta_full 0.995
_diffrn_measured_fraction_theta_max 0.995
_diffrn_measurement_device_type 'Bruker APEX-II CCD'
_diffrn_measurement_method '\f and \w scans'
_diffrn_radiation_monochromator graphite
_diffrn_radiation_source 'fine-focus sealed tube'
_diffrn_radiation_type MoK\a
_diffrn_radiation_wavelength 0.71073
_diffrn_reflns_av_R_equivalents 0.0300
_diffrn_reflns_av_sigmaI/netI 0.0362
_diffrn_reflns_limit_h_max 25
_diffrn_reflns_limit_h_min -28
_diffrn_reflns_limit_k_max 29
_diffrn_reflns_limit_k_min -29
_diffrn_reflns_limit_l_max 20
_diffrn_reflns_limit_l_min -12
_diffrn_reflns_number 21673
_diffrn_reflns_theta_full 25.00
_diffrn_reflns_theta_max 25.00
_diffrn_reflns_theta_min 1.97
_diffrn_standards_number 0
_exptl_absorpt_coefficient_mu 2.392
_exptl_absorpt_correction_T_max 0.7462
_exptl_absorpt_correction_T_min 0.6727
_exptl_absorpt_correction_type multi-scan
_exptl_absorpt_process_details SADABS
_exptl_crystal_colour colorless
_exptl_crystal_density_diffrn 2.278
_exptl_crystal_density_method 'not measured'
_exptl_crystal_description block
_exptl_crystal_F_000 5728
_exptl_crystal_size_max 0.18
_exptl_crystal_size_mid 0.16
_exptl_crystal_size_min 0.13
_refine_diff_density_max 1.210
_refine_diff_density_min -1.363
_refine_diff_density_rms 0.148
_refine_ls_extinction_method none
_refine_ls_goodness_of_fit_ref 1.049
_refine_ls_hydrogen_treatment mixed
_refine_ls_matrix_type full
_refine_ls_number_parameters 457
_refine_ls_number_reflns 7607
_refine_ls_number_restraints 12
_refine_ls_restrained_S_all 1.060
_refine_ls_R_factor_all 0.0420
_refine_ls_R_factor_gt 0.0356
_refine_ls_shift/su_max 0.002
_refine_ls_shift/su_mean 0.000
_refine_ls_structure_factor_coef Fsqd
_refine_ls_weighting_details 'calc w=1/[\s^2^(Fo^2^)+(0.0581P)^2^+56.2409P] where P=(Fo^2^+2Fc^2^)/3'
_refine_ls_weighting_scheme calc
_refine_ls_wR_factor_gt 0.1018
_refine_ls_wR_factor_ref 0.1056
_reflns_number_gt 6610
_reflns_number_total 7607
_reflns_threshold_expression >2sigma(I)
_cod_data_source_file c6ce02343f2.cif
_cod_data_source_block njy1
_cod_depositor_comments
;
The following automatic conversions were performed:

'_symmetry_cell_setting' value 'Monoclinic' changed to 'monoclinic'
according to
/usr/data/users/saulius/crontab/automatic-downloads/rss-feeds/RSC/lib/dictionaries/cif_core.dic
dictionary named 'cif_core.dic' version 2.4.2 from 2011-04-26.

'_exptl_absorpt_correction_type' value 'Multi-scan' changed to
'multi-scan' according to
/usr/data/users/saulius/crontab/automatic-downloads/rss-feeds/RSC/lib/dictionaries/cif_core.dic
dictionary named 'cif_core.dic' version 2.4.2 from 2011-04-26.

Automatic conversion script
Id: cif_fix_values 4268 2015-11-12 08:31:59Z antanas 

 Adding full bibliography for 7227202--7227205.cif.
;
_cod_original_cell_volume 8669.3(18)
_cod_original_sg_symbol_H-M C2/c
_cod_database_code 7227202

loop_
_symmetry_equiv_pos_as_xyz
'x, y, z'
'-x, y, -z+1/2'
'x+1/2, y+1/2, z'
'-x+1/2, y+1/2, -z+1/2'
'-x, -y, -z'
'x, -y, z-1/2'
'-x+1/2, -y+1/2, -z'
'x+1/2, -y+1/2, z-1/2'

loop_
_atom_site_label
_atom_site_type_symbol
_atom_site_fract_x
_atom_site_fract_y
_atom_site_fract_z
_atom_site_U_iso_or_equiv
_atom_site_adp_type
_atom_site_occupancy
_atom_site_symmetry_multiplicity
_atom_site_calc_flag
_atom_site_refinement_flags
Sb1 Sb 0.855904(17) 0.839737(14) 0.85811(2) 0.02219(11) Uani 1 1 d .
Mo1 Mo 0.72174(2) 0.92702(2) 0.71630(3) 0.02791(13) Uani 1 1 d .
Mo2 Mo 0.82635(2) 0.973811(19) 0.91025(3) 0.02667(13) Uani 1 1 d .
Mo3 Mo 0.93412(2) 0.88465(2) 1.08900(3) 0.02537(13) Uani 1 1 d .
Mo4 Mo 0.92234(2) 0.75503(2) 1.05905(3) 0.02567(13) Uani 1 1 d .
Mo5 Mo 0.80191(3) 0.70060(2) 0.84205(3) 0.02958(13) Uani 1 1 d .
Mo6 Mo 0.71175(2) 0.78267(2) 0.67828(3) 0.03074(14) Uani 1 1 d .
O1 O 0.6609(2) 0.9109(2) 0.7380(3) 0.0486(12) Uani 1 1 d .
O2 O 0.6821(2) 0.9586(2) 0.6128(3) 0.0460(11) Uani 1 1 d .
O3 O 0.75544(19) 0.98940(16) 0.7891(3) 0.0321(9) Uani 1 1 d .
O4 O 0.8081(2) 0.94064(17) 0.6951(3) 0.0332(9) Uani 1 1 d .
O5 O 0.73262(19) 0.85688(16) 0.6757(2) 0.0297(9) Uani 1 1 d .
O6 O 0.79607(17) 0.89762(15) 0.8433(2) 0.0240(8) Uani 1 1 d .
O7 O 0.7843(2) 0.96898(19) 0.9675(3) 0.0432(11) Uani 1 1 d .
O8 O 0.8590(2) 1.03726(17) 0.9338(3) 0.0419(11) Uani 1 1 d .
O9 O 0.90116(19) 0.93397(15) 0.9898(3) 0.0292(8) Uani 1 1 d .
O10 O 0.88509(19) 0.96802(16) 0.8295(3) 0.0311(9) Uani 1 1 d .
O11 O 0.8776(2) 0.89363(18) 1.1221(3) 0.0390(10) Uani 1 1 d .
O12 O 0.9997(2) 0.92015(19) 1.1637(3) 0.0425(11) Uani 1 1 d .
O13 O 0.96448(18) 0.81347(17) 1.1413(2) 0.0297(9) Uani 1 1 d .
O14 O 0.9996(2) 0.86795(17) 1.0275(3) 0.0353(9) Uani 1 1 d .
O15 O 0.87793(18) 0.82741(15) 0.9839(2) 0.0247(8) Uani 1 1 d .
O16 O 0.9779(2) 0.70600(18) 1.1178(3) 0.0423(11) Uani 1 1 d .
O17 O 0.8623(2) 0.74366(18) 1.0847(3) 0.0388(10) Uani 1 1 d .
O18 O 0.8825(2) 0.72263(16) 0.9407(3) 0.0319(9) Uani 1 1 d .
O19 O 0.9930(2) 0.77912(17) 1.0110(3) 0.0360(10) Uani 1 1 d .
O20 O 0.8630(2) 0.71571(18) 0.7729(3) 0.0419(11) Uani 1 1 d .
O21 O 0.8188(3) 0.63368(18) 0.8340(3) 0.0495(12) Uani 1 1 d .
O22 O 0.7567(2) 0.6973(2) 0.8939(3) 0.0444(11) Uani 1 1 d .
O23 O 0.7328(2) 0.70796(16) 0.7180(3) 0.0384(10) Uani 1 1 d .
O24 O 0.78698(18) 0.78592(15) 0.8161(2) 0.0261(8) Uani 1 1 d .
O25 O 0.6756(3) 0.7700(2) 0.5654(3) 0.0517(13) Uani 1 1 d .
O26 O 0.6492(2) 0.79103(19) 0.7002(3) 0.0454(11) Uani 1 1 d .
O27 O 0.8033(2) 0.77423(18) 0.6641(3) 0.0363(10) Uani 1 1 d .
C1 C 0.8651(3) 0.9557(2) 0.7487(4) 0.0271(12) Uani 1 1 d .
C2 C 0.9098(3) 0.9596(3) 0.7106(5) 0.0479(18) Uani 1 1 d .
H2A H 0.8978 0.9315 0.6651 0.057 Uiso 1 1 calc R
H2B H 0.9020 0.9940 0.6795 0.057 Uiso 1 1 calc R
C3 C 0.9796(3) 0.9550(3) 0.7729(4) 0.0369(14) Uani 1 1 d .
H3A H 0.9877 0.9219 0.8075 0.044 Uiso 1 1 calc R
H3B H 0.9930 0.9849 0.8154 0.044 Uiso 1 1 calc R
C4 C 1.0146(3) 0.8242(3) 1.0060(4) 0.0329(13) Uani 1 1 d .
C5 C 1.0602(3) 0.8266(3) 0.9683(5) 0.0440(16) Uani 1 1 d .
H5A H 1.0627 0.8636 0.9516 0.053 Uiso 1 1 calc R
H5B H 1.1030 0.8163 1.0157 0.053 Uiso 1 1 calc R
C6 C 1.0437(7) 0.7941(6) 0.8942(10) 0.143(6) Uani 1 1 d U
H6A H 0.9994 0.8023 0.8495 0.172 Uiso 1 1 calc R
H6B H 1.0446 0.7569 0.9128 0.172 Uiso 1 1 calc R
C7 C 1.0847(6) 0.7979(5) 0.8479(9) 0.112(5) Uani 1 1 d U
H7A H 1.0613 0.8177 0.7915 0.134 Uiso 1 1 calc R
H7B H 1.1242 0.8174 0.8865 0.134 Uiso 1 1 calc R
C8 C 1.1006(4) 0.7437(3) 0.8294(5) 0.0506(19) Uani 1 1 d .
H8A H 1.0613 0.7261 0.7849 0.061 Uiso 1 1 calc R
H8B H 1.1185 0.7225 0.8846 0.061 Uiso 1 1 calc R
C9 C 1.1486(3) 0.7449(3) 0.7944(4) 0.0372(15) Uani 1 1 d .
C10 C 0.2556(5) 0.3330(4) 0.4763(6) 0.068(2) Uiso 1 1 d .
H10A H 0.2680 0.2979 0.4973 0.082 Uiso 1 1 calc R
C11 C 0.2278(4) 0.4029(4) 0.3917(6) 0.065(2) Uiso 1 1 d .
H11A H 0.2172 0.4257 0.3427 0.078 Uiso 1 1 calc R
C12 C 0.2273(4) 0.4152(4) 0.4680(6) 0.071(2) Uiso 1 1 d .
H12A H 0.2168 0.4486 0.4827 0.085 Uiso 1 1 calc R
C13 C 0.9591(6) 0.3435(5) -0.0012(8) 0.090(3) Uiso 1 1 d .
H13A H 0.9426 0.3248 -0.0557 0.108 Uiso 1 1 calc R
C14 C 1.0234(6) 0.3678(5) 0.1344(8) 0.096(3) Uiso 1 1 d .
H14A H 1.0601 0.3705 0.1909 0.115 Uiso 1 1 calc R
C15 C 0.9702(6) 0.3961(5) 0.1059(8) 0.093(3) Uiso 1 1 d .
H15A H 0.9615 0.4210 0.1398 0.111 Uiso 1 1 calc R
N1 N 0.2464(3) 0.3517(3) 0.3992(4) 0.0543(15) Uiso 1 1 d .
H1A H 0.2514 0.3338 0.3595 0.065 Uiso 1 1 calc R
N2 N 0.2446(3) 0.3712(3) 0.5191(4) 0.0560(16) Uiso 1 1 d .
H2C H 0.2480 0.3685 0.5719 0.067 Uiso 1 1 calc R
N3 N 1.0155(4) 0.3354(3) 0.0697(5) 0.071(2) Uiso 1 1 d .
H3C H 1.0433 0.3120 0.0731 0.085 Uiso 1 1 calc R
N4 N 0.9297(5) 0.3824(4) 0.0169(8) 0.110(3) Uiso 1 1 d .
H4A H 0.8927 0.3964 -0.0193 0.132 Uiso 1 1 calc R
N5 N 0.2570(3) 0.1734(2) 0.0623(4) 0.0451(13) Uiso 1 1 d .
N6 N 0.2347(3) 0.9414(3) 0.3711(4) 0.0516(15) Uiso 1 1 d .
O1W O 0.1004(3) 0.1972(2) 0.7420(3) 0.0535(12) Uiso 1 1 d .
O2W O 0.1314(3) 0.9064(2) 0.2036(4) 0.0607(14) Uiso 1 1 d .
O3W O 0.0000 0.0000 0.0000 0.073(2) Uiso 1 2 d S
O4W O 0.0708(6) 0.3569(5) 0.7714(9) 0.077(3) Uiso 0.50 1 d P
O5W O 0.6646(11) 0.9219(9) 0.9315(15) 0.059(5) Uiso 0.25 1 d P
O6W O 0.6394(12) 0.8969(10) 0.9553(17) 0.071(6) Uiso 0.25 1 d P

loop_
_atom_site_aniso_label
_atom_site_aniso_U_11
_atom_site_aniso_U_22
_atom_site_aniso_U_33
_atom_site_aniso_U_23
_atom_site_aniso_U_13
_atom_site_aniso_U_12
Sb1 0.0251(2) 0.0243(2) 0.02185(19) -0.00149(13) 0.01511(16) -0.00288(14)
Mo1 0.0230(2) 0.0322(3) 0.0280(3) 0.0028(2) 0.0119(2) -0.0013(2)
Mo2 0.0302(3) 0.0232(3) 0.0305(3) -0.00400(19) 0.0179(2) -0.0017(2)
Mo3 0.0268(3) 0.0300(3) 0.0212(2) -0.00493(19) 0.0132(2) -0.0043(2)
Mo4 0.0301(3) 0.0286(3) 0.0219(2) 0.00173(19) 0.0154(2) -0.0013(2)
Mo5 0.0448(3) 0.0237(3) 0.0242(2) -0.00212(19) 0.0199(2) -0.0085(2)
Mo6 0.0331(3) 0.0328(3) 0.0220(2) -0.0028(2) 0.0100(2) -0.0118(2)
O1 0.032(2) 0.061(3) 0.060(3) -0.003(2) 0.028(2) -0.007(2)
O2 0.044(3) 0.048(3) 0.038(2) 0.011(2) 0.013(2) 0.006(2)
O3 0.032(2) 0.028(2) 0.035(2) 0.0023(17) 0.0156(18) 0.0061(17)
O4 0.034(2) 0.043(2) 0.029(2) -0.0013(18) 0.0206(19) -0.0061(19)
O5 0.036(2) 0.030(2) 0.0229(19) 0.0011(16) 0.0138(17) -0.0061(18)
O6 0.0253(19) 0.0234(19) 0.0238(18) -0.0017(15) 0.0124(16) -0.0007(15)
O7 0.051(3) 0.047(3) 0.045(3) -0.002(2) 0.034(2) 0.003(2)
O8 0.053(3) 0.029(2) 0.046(3) -0.0043(19) 0.026(2) -0.007(2)
O9 0.032(2) 0.029(2) 0.029(2) -0.0018(16) 0.0163(17) -0.0069(17)
O10 0.026(2) 0.037(2) 0.032(2) -0.0056(18) 0.0164(18) -0.0076(18)
O11 0.044(3) 0.046(3) 0.038(2) -0.001(2) 0.029(2) 0.005(2)
O12 0.041(3) 0.048(3) 0.032(2) -0.012(2) 0.013(2) -0.010(2)
O13 0.028(2) 0.037(2) 0.0207(18) -0.0013(17) 0.0093(16) -0.0022(18)
O14 0.033(2) 0.037(2) 0.044(2) -0.004(2) 0.026(2) -0.0064(19)
O15 0.028(2) 0.025(2) 0.0204(18) -0.0033(15) 0.0113(16) -0.0047(16)
O16 0.045(3) 0.043(3) 0.035(2) 0.013(2) 0.017(2) 0.012(2)
O17 0.040(2) 0.049(3) 0.036(2) -0.005(2) 0.025(2) -0.014(2)
O18 0.043(2) 0.030(2) 0.026(2) -0.0032(16) 0.0193(18) -0.0039(19)
O19 0.040(2) 0.035(2) 0.047(3) 0.004(2) 0.032(2) 0.004(2)
O20 0.061(3) 0.042(3) 0.033(2) 0.0048(19) 0.031(2) 0.009(2)
O21 0.077(4) 0.026(2) 0.045(3) -0.006(2) 0.030(3) -0.007(2)
O22 0.053(3) 0.056(3) 0.031(2) 0.001(2) 0.025(2) -0.013(2)
O23 0.054(3) 0.028(2) 0.028(2) -0.0077(17) 0.016(2) -0.016(2)
O24 0.032(2) 0.026(2) 0.0215(18) -0.0018(15) 0.0136(17) -0.0061(16)
O25 0.068(3) 0.047(3) 0.029(2) -0.005(2) 0.014(2) -0.017(3)
O26 0.039(3) 0.044(3) 0.053(3) 0.003(2) 0.023(2) -0.012(2)
O27 0.047(3) 0.040(2) 0.030(2) 0.0038(19) 0.025(2) 0.002(2)
C1 0.026(3) 0.027(3) 0.032(3) 0.002(2) 0.018(3) -0.005(2)
C2 0.035(4) 0.076(5) 0.044(4) 0.014(4) 0.028(3) 0.009(3)
C3 0.030(3) 0.048(4) 0.040(3) -0.006(3) 0.023(3) -0.005(3)
C4 0.029(3) 0.042(4) 0.029(3) 0.000(3) 0.016(3) 0.000(3)
C5 0.038(4) 0.054(4) 0.053(4) 0.000(3) 0.032(3) -0.005(3)
C6 0.156(10) 0.184(11) 0.185(11) -0.141(9) 0.158(9) -0.115(9)
C7 0.134(9) 0.112(8) 0.174(10) -0.092(8) 0.141(9) -0.063(7)
C8 0.061(5) 0.062(5) 0.041(4) -0.006(3) 0.034(4) -0.022(4)
C9 0.056(4) 0.035(3) 0.028(3) 0.004(3) 0.025(3) -0.002(3)

loop_
_atom_type_symbol
_atom_type_description
_atom_type_scat_dispersion_real
_atom_type_scat_dispersion_imag
_atom_type_scat_source
C C 0.0033 0.0016 'International Tables Vol C Tables 4.2.6.8 and 6.1.1.4'
H H 0.0000 0.0000 'International Tables Vol C Tables 4.2.6.8 and 6.1.1.4'
N N 0.0061 0.0033 'International Tables Vol C Tables 4.2.6.8 and 6.1.1.4'
O O 0.0106 0.0060 'International Tables Vol C Tables 4.2.6.8 and 6.1.1.4'
Mo Mo -1.6832 0.6857 'International Tables Vol C Tables 4.2.6.8 and 6.1.1.4'
Sb Sb -0.5866 1.5461 'International Tables Vol C Tables 4.2.6.8 and 6.1.1.4'

loop_
_geom_angle_atom_site_label_1
_geom_angle_atom_site_label_2
_geom_angle_atom_site_label_3
_geom_angle
_geom_angle_site_symmetry_1
_geom_angle_site_symmetry_3
O6 Sb1 O15 92.59(15) . .
O6 Sb1 O24 91.52(16) . .
O15 Sb1 O24 91.18(15) . .
O1 Mo1 O2 103.1(2) . .
O1 Mo1 O3 100.6(2) . .
O2 Mo1 O3 98.0(2) . .
O1 Mo1 O5 98.1(2) . .
O2 Mo1 O5 98.6(2) . .
O3 Mo1 O5 151.45(17) . .
O1 Mo1 O6 94.2(2) . .
O2 Mo1 O6 162.31(19) . .
O3 Mo1 O6 75.17(16) . .
O5 Mo1 O6 82.13(15) . .
O1 Mo1 O4 174.1(2) . .
O2 Mo1 O4 81.86(19) . .
O3 Mo1 O4 81.65(16) . .
O5 Mo1 O4 77.86(16) . .
O6 Mo1 O4 81.02(14) . .
O1 Mo1 Mo2 100.22(17) . .
O2 Mo1 Mo2 129.94(17) . .
O3 Mo1 Mo2 33.93(12) . .
O5 Mo1 Mo2 121.12(12) . .
O6 Mo1 Mo2 41.24(10) . .
O4 Mo1 Mo2 78.52(10) . .
O7 Mo2 O8 104.9(2) . .
O7 Mo2 O9 99.5(2) . .
O8 Mo2 O9 98.7(2) . .
O7 Mo2 O3 99.6(2) . .
O8 Mo2 O3 97.1(2) . .
O9 Mo2 O3 151.07(16) . .
O7 Mo2 O6 95.79(19) . .
O8 Mo2 O6 158.65(18) . .
O9 Mo2 O6 82.70(15) . .
O3 Mo2 O6 73.96(15) . .
O7 Mo2 O10 172.52(18) . .
O8 Mo2 O10 82.15(18) . .
O9 Mo2 O10 76.64(15) . .
O3 Mo2 O10 81.72(16) . .
O6 Mo2 O10 77.44(13) . .
O7 Mo2 Mo1 100.42(17) . .
O8 Mo2 Mo1 127.25(16) . .
O9 Mo2 Mo1 121.71(12) . .
O3 Mo2 Mo1 32.76(12) . .
O6 Mo2 Mo1 41.21(10) . .
O10 Mo2 Mo1 76.67(10) . .
O12 Mo3 O11 105.8(2) . .
O12 Mo3 O9 99.0(2) . .
O11 Mo3 O9 98.95(19) . .
O12 Mo3 O13 97.4(2) . .
O11 Mo3 O13 98.34(19) . .
O9 Mo3 O13 151.86(16) . .
O12 Mo3 O15 158.51(19) . .
O11 Mo3 O15 95.05(19) . .
O9 Mo3 O15 82.65(15) . .
O13 Mo3 O15 73.84(15) . .
O12 Mo3 O14 81.52(19) . .
O11 Mo3 O14 172.56(19) . .
O9 Mo3 O14 78.06(16) . .
O13 Mo3 O14 81.99(16) . .
O15 Mo3 O14 77.86(14) . .
O17 Mo4 O16 103.8(2) . .
O17 Mo4 O13 98.30(19) . .
O16 Mo4 O13 97.6(2) . .
O17 Mo4 O18 98.62(19) . .
O16 Mo4 O18 99.0(2) . .
O13 Mo4 O18 152.64(17) . .
O17 Mo4 O15 93.38(19) . .
O16 Mo4 O15 162.07(19) . .
O13 Mo4 O15 74.43(15) . .
O18 Mo4 O15 83.25(15) . .
O17 Mo4 O19 171.93(19) . .
O16 Mo4 O19 84.23(19) . .
O13 Mo4 O19 81.21(16) . .
O18 Mo4 O19 79.04(17) . .
O15 Mo4 O19 78.71(15) . .
O22 Mo5 O21 103.0(2) . .
O22 Mo5 O18 100.4(2) . .
O21 Mo5 O18 99.9(2) . .
O22 Mo5 O23 98.7(2) . .
O21 Mo5 O23 96.4(2) . .
O18 Mo5 O23 151.40(17) . .
O22 Mo5 O24 94.1(2) . .
O21 Mo5 O24 161.48(19) . .
O18 Mo5 O24 83.83(16) . .
O23 Mo5 O24 73.68(15) . .
O22 Mo5 O20 173.4(2) . .
O21 Mo5 O20 83.5(2) . .
O18 Mo5 O20 77.65(17) . .
O23 Mo5 O20 81.00(18) . .
O24 Mo5 O20 79.52(15) . .
O25 Mo6 O26 104.6(3) . .
O25 Mo6 O5 98.4(2) . .
O26 Mo6 O5 98.7(2) . .
O25 Mo6 O23 96.7(2) . .
O26 Mo6 O23 98.3(2) . .
O5 Mo6 O23 153.65(18) . .
O25 Mo6 O24 158.2(2) . .
O26 Mo6 O24 96.31(19) . .
O5 Mo6 O24 84.31(15) . .
O23 Mo6 O24 73.88(16) . .
O25 Mo6 O27 81.4(2) . .
O26 Mo6 O27 174.01(19) . .
O5 Mo6 O27 79.46(17) . .
O23 Mo6 O27 81.62(17) . .
O24 Mo6 O27 77.87(15) . .
Mo1 O3 Mo2 113.3(2) . .
C1 O4 Mo1 131.6(3) . .
Mo6 O5 Mo1 140.9(2) . .
Sb1 O6 Mo1 124.95(17) . .
Sb1 O6 Mo2 123.15(18) . .
Mo1 O6 Mo2 97.54(15) . .
Mo2 O9 Mo3 142.8(2) . .
C1 O10 Mo2 128.9(3) . .
Mo4 O13 Mo3 114.06(18) . .
C4 O14 Mo3 130.0(4) . .
Sb1 O15 Mo4 124.58(18) . .
Sb1 O15 Mo3 121.72(18) . .
Mo4 O15 Mo3 97.65(14) . .
Mo5 O18 Mo4 143.6(2) . .
C4 O19 Mo4 131.2(4) . .
C9 O20 Mo5 129.9(4) 2_756 .
Mo5 O23 Mo6 113.65(19) . .
Sb1 O24 Mo6 121.81(17) . .
Sb1 O24 Mo5 124.74(19) . .
Mo6 O24 Mo5 98.76(15) . .
C9 O27 Mo6 130.2(4) 2_756 .
O10 C1 O4 124.0(5) . .
O10 C1 C2 119.4(5) . .
O4 C1 C2 116.6(5) . .
C3 C2 C1 118.4(5) . .
C3 C2 H2A 107.7 . .
C1 C2 H2A 107.7 . .
C3 C2 H2B 107.7 . .
C1 C2 H2B 107.7 . .
H2A C2 H2B 107.1 . .
C2 C3 C3 114.4(7) . 2_756
C2 C3 H3A 108.7 . .
C3 C3 H3A 108.7 2_756 .
C2 C3 H3B 108.7 . .
C3 C3 H3B 108.7 2_756 .
H3A C3 H3B 107.6 . .
O14 C4 O19 124.7(5) . .
O14 C4 C5 117.3(6) . .
O19 C4 C5 117.9(6) . .
C6 C5 C4 114.9(6) . .
C6 C5 H5A 108.5 . .
C4 C5 H5A 108.5 . .
C6 C5 H5B 108.5 . .
C4 C5 H5B 108.5 . .
H5A C5 H5B 107.5 . .
C5 C6 C7 117.7(8) . .
C5 C6 H6A 107.9 . .
C7 C6 H6A 107.9 . .
C5 C6 H6B 107.9 . .
C7 C6 H6B 107.9 . .
H6A C6 H6B 107.2 . .
C8 C7 C6 110.5(9) . .
C8 C7 H7A 109.6 . .
C6 C7 H7A 109.6 . .
C8 C7 H7B 109.6 . .
C6 C7 H7B 109.6 . .
H7A C7 H7B 108.1 . .
C7 C8 C9 112.7(6) . .
C7 C8 H8A 109.0 . .
C9 C8 H8A 109.0 . .
C7 C8 H8B 109.0 . .
C9 C8 H8B 109.0 . .
H8A C8 H8B 107.8 . .
O27 C9 O20 125.5(6) 2_756 2_756
O27 C9 C8 116.6(5) 2_756 .
O20 C9 C8 117.9(6) 2_756 .
N2 C10 N1 108.8(8) . .
N2 C10 H10A 125.6 . .
N1 C10 H10A 125.6 . .
N1 C11 C12 106.6(8) . .
N1 C11 H11A 126.7 . .
C12 C11 H11A 126.7 . .
N2 C12 C11 107.3(9) . .
N2 C12 H12A 126.3 . .
C11 C12 H12A 126.3 . .
N3 C13 N4 108.8(11) . .
N3 C13 H13A 125.6 . .
N4 C13 H13A 125.6 . .
N3 C14 C15 107.8(12) . .
N3 C14 H14A 126.1 . .
C15 C14 H14A 126.1 . .
C14 C15 N4 107.5(12) . .
C14 C15 H15A 126.2 . .
N4 C15 H15A 126.2 . .
C10 N1 C11 108.7(8) . .
C10 N1 H1A 125.6 . .
C11 N1 H1A 125.6 . .
C10 N2 C12 108.6(8) . .
C10 N2 H2C 125.7 . .
C12 N2 H2C 125.7 . .
C14 N3 C13 110.0(10) . .
C14 N3 H3C 125.0 . .
C13 N3 H3C 125.0 . .
C13 N4 C15 105.7(11) . .
C13 N4 H4A 127.1 . .
C15 N4 H4A 127.1 . .

loop_
_geom_bond_atom_site_label_1
_geom_bond_atom_site_label_2
_geom_bond_distance
_geom_bond_site_symmetry_2
Sb1 O6 1.945(4) .
Sb1 O15 1.952(3) .
Sb1 O24 1.954(4) .
Mo1 O1 1.701(4) .
Mo1 O2 1.718(4) .
Mo1 O3 1.892(4) .
Mo1 O5 1.930(4) .
Mo1 O6 2.134(4) .
Mo1 O4 2.270(4) .
Mo1 Mo2 3.2111(7) .
Mo2 O7 1.701(4) .
Mo2 O8 1.710(4) .
Mo2 O9 1.897(4) .
Mo2 O3 1.952(4) .
Mo2 O6 2.135(4) .
Mo2 O10 2.386(4) .
Mo3 O12 1.694(4) .
Mo3 O11 1.701(4) .
Mo3 O9 1.907(4) .
Mo3 O13 1.945(4) .
Mo3 O15 2.152(4) .
Mo3 O14 2.290(4) .
Mo4 O17 1.704(4) .
Mo4 O16 1.709(4) .
Mo4 O13 1.915(4) .
Mo4 O18 1.922(4) .
Mo4 O15 2.151(4) .
Mo4 O19 2.271(4) .
Mo5 O22 1.688(4) .
Mo5 O21 1.725(5) .
Mo5 O18 1.904(4) .
Mo5 O23 1.940(4) .
Mo5 O24 2.151(4) .
Mo5 O20 2.294(4) .
Mo6 O25 1.697(4) .
Mo6 O26 1.709(5) .
Mo6 O5 1.908(4) .
Mo6 O23 1.947(4) .
Mo6 O24 2.136(4) .
Mo6 O27 2.309(4) .
O4 C1 1.263(7) .
O10 C1 1.246(7) .
O14 C4 1.248(7) .
O19 C4 1.249(7) .
O20 C9 1.260(7) 2_756
O27 C9 1.241(8) 2_756
C1 C2 1.488(8) .
C2 C3 1.470(9) .
C2 H2A 0.9700 .
C2 H2B 0.9700 .
C3 C3 1.510(11) 2_756
C3 H3A 0.9700 .
C3 H3B 0.9700 .
C4 C5 1.502(8) .
C5 C6 1.374(11) .
C5 H5A 0.9700 .
C5 H5B 0.9700 .
C6 C7 1.521(11) .
C6 H6A 0.9700 .
C6 H6B 0.9700 .
C7 C8 1.467(12) .
C7 H7A 0.9700 .
C7 H7B 0.9700 .
C8 C9 1.519(9) .
C8 H8A 0.9700 .
C8 H8B 0.9700 .
C9 O27 1.241(8) 2_756
C9 O20 1.260(7) 2_756
C10 N2 1.291(11) .
C10 N1 1.298(11) .
C10 H10A 0.9300 .
C11 N1 1.328(11) .
C11 C12 1.332(12) .
C11 H11A 0.9300 .
C12 N2 1.325(11) .
C12 H12A 0.9300 .
C13 N3 1.304(13) .
C13 N4 1.309(14) .
C13 H13A 0.9300 .
C14 N3 1.293(13) .
C14 C15 1.313(15) .
C14 H14A 0.9300 .
C15 N4 1.376(14) .
C15 H15A 0.9300 .
N1 H1A 0.8600 .
N2 H2C 0.8600 .
N3 H3C 0.8600 .
N4 H4A 0.8600 .
O5W O6W 1.07(3) .
